data_7110255
loop_
_publ_author_name
'Basujit Chatterjee'
'Chidambaram Gunanathan'

_publ_section_title
;
 Ruthenium catalyzed selective hydrosilylation of aldehydes
;
_journal_name_full Chem.Commun.
_journal_page_first 888
_journal_paper_doi 10.1039/c3cc47593j
_journal_volume 50
_journal_year 2014
_chemical_formula_sum 'C20 H29 Cl3 Ru2'
_chemical_formula_weight 577.92
_chemical_name_systematic
;
?
;
_space_group_IT_number 61
_symmetry_cell_setting orthorhombic
_symmetry_space_group_name_Hall '-P 2ac 2ab'
_symmetry_space_group_name_H-M 'P b c a'
_atom_sites_solution_hydrogens geom
_atom_sites_solution_primary direct
_atom_sites_solution_secondary difmap
_audit_creation_method SHELXL-97
_cell_angle_alpha 90.00
_cell_angle_beta 90.00
_cell_angle_gamma 90.00
_cell_formula_units_Z 8
_cell_length_a 13.6640(6)
_cell_length_b 15.9211(7)
_cell_length_c 19.2494(9)
_cell_measurement_reflns_used 9786
_cell_measurement_temperature 296(2)
_cell_measurement_theta_max 30.53
_cell_measurement_theta_min 2.23
_cell_volume 4187.6(3)
_computing_cell_refinement 'Bruker SAINT'
_computing_data_collection 'Bruker APEX2'
_computing_data_reduction 'Bruker SAINT A'
_computing_molecular_graphics 'Bruker SHELXTL'
_computing_publication_material 'Bruker SHELXTL'
_computing_structure_refinement 'SHELXL-97 (Sheldrick, 2008)'
_computing_structure_solution 'SHELXS-97 (Sheldrick, 2008)'
_diffrn_ambient_temperature 296(2)
_diffrn_measured_fraction_theta_full 1.000
_diffrn_measured_fraction_theta_max 1.000
_diffrn_measurement_device_type 'Bruker APEX-II CCD'
_diffrn_measurement_method '\f and \w scans'
_diffrn_radiation_monochromator graphite
_diffrn_radiation_source 'fine-focus sealed tube'
_diffrn_radiation_type MoK\a
_diffrn_radiation_wavelength 0.71073
_diffrn_reflns_av_R_equivalents 0.0472
_diffrn_reflns_av_sigmaI/netI 0.0217
_diffrn_reflns_limit_h_max 19
_diffrn_reflns_limit_h_min -19
_diffrn_reflns_limit_k_max 22
_diffrn_reflns_limit_k_min -21
_diffrn_reflns_limit_l_max 27
_diffrn_reflns_limit_l_min -27
_diffrn_reflns_number 72584
_diffrn_reflns_theta_full 30.55
_diffrn_reflns_theta_max 30.55
_diffrn_reflns_theta_min 2.12
_exptl_absorpt_coefficient_mu 1.827
_exptl_absorpt_correction_T_max 0.7461
_exptl_absorpt_correction_T_min 0.6153
_exptl_absorpt_correction_type multi-scan
_exptl_absorpt_process_details '(SADABS; Bruker, 2007)'
_exptl_crystal_density_diffrn 1.833
_exptl_crystal_density_method 'not measured'
_exptl_crystal_F_000 2304
_exptl_crystal_size_max 0.21
_exptl_crystal_size_mid 0.15
_exptl_crystal_size_min 0.10
_refine_diff_density_max 0.626
_refine_diff_density_min -0.512
_refine_diff_density_rms 0.085
_refine_ls_extinction_method none
_refine_ls_goodness_of_fit_ref 1.037
_refine_ls_hydrogen_treatment mixed
_refine_ls_matrix_type full
_refine_ls_number_parameters 268
_refine_ls_number_reflns 6414
_refine_ls_number_restraints 0
_refine_ls_restrained_S_all 1.037
_refine_ls_R_factor_all 0.0260
_refine_ls_R_factor_gt 0.0195
_refine_ls_shift/su_max 0.005
_refine_ls_shift/su_mean 0.000
_refine_ls_structure_factor_coef Fsqd
_refine_ls_weighting_details 'calc w=1/[\s^2^(Fo^2^)+(0.0197P)^2^+1.7235P] where P=(Fo^2^+2Fc^2^)/3'
_refine_ls_weighting_scheme calc
_refine_ls_wR_factor_gt 0.0424
_refine_ls_wR_factor_ref 0.0447
_reflns_number_gt 5592
_reflns_number_total 6414
_reflns_threshold_expression >2\s(I)
_cod_data_source_file c3cc47593j.txt
_cod_data_source_block Gunanathan_1
_cod_original_sg_symbol_H-M 'Pbca '
_cod_database_code 7110255

loop_
_symmetry_equiv_pos_as_xyz
'x, y, z'
'x+1/2, -y+1/2, -z'
'-x, y+1/2, -z+1/2'
'-x+1/2, -y, z+1/2'
'-x, -y, -z'
'-x-1/2, y-1/2, z'
'x, -y-1/2, z-1/2'
'x-1/2, y, -z-1/2'

loop_
_atom_site_label
_atom_site_type_symbol
_atom_site_fract_x
_atom_site_fract_y
_atom_site_fract_z
_atom_site_U_iso_or_equiv
_atom_site_adp_type
_atom_site_occupancy
_atom_site_symmetry_multiplicity
_atom_site_calc_flag
_atom_site_refinement_flags
Ru1 Ru 0.368484(8) 0.215353(8) 0.693686(6) 0.01032(3) Uani 1 1 d .
Ru2 Ru 0.441820(8) 0.240529(8) 0.551072(6) 0.01074(3) Uani 1 1 d .
Cl1 Cl 0.21730(3) 0.16358(3) 0.64613(2) 0.01783(8) Uani 1 1 d .
Cl3 Cl 0.45524(3) 0.11626(3) 0.62180(2) 0.01777(8) Uani 1 1 d .
Cl2 Cl 0.59079(3) 0.29360(3) 0.60211(2) 0.02289(9) Uani 1 1 d .
C1 C 0.42940(12) 0.16855(11) 0.79312(8) 0.0156(3) Uani 1 1 d .
C2 C 0.32982(12) 0.18777(11) 0.80271(8) 0.0161(3) Uani 1 1 d .
C3 C 0.29115(11) 0.26700(11) 0.78255(8) 0.0151(3) Uani 1 1 d .
C4 C 0.35099(11) 0.33009(10) 0.75377(8) 0.0130(3) Uani 1 1 d .
C7 C 0.31112(12) 0.41392(10) 0.73012(9) 0.0165(3) Uani 1 1 d .
H5 H 0.3507 0.4329 0.6907 0.020 Uiso 1 1 calc R
C9 C 0.32262(15) 0.47810(12) 0.78840(11) 0.0289(4) Uani 1 1 d .
H6A H 0.2839 0.4612 0.8276 0.043 Uiso 1 1 calc R
H6B H 0.3011 0.5321 0.7724 0.043 Uiso 1 1 calc R
H6C H 0.3902 0.4813 0.8019 0.043 Uiso 1 1 calc R
C8 C 0.20455(13) 0.41055(13) 0.70660(10) 0.0251(4) Uani 1 1 d .
H7A H 0.1961 0.3652 0.6743 0.038 Uiso 1 1 calc R
H7B H 0.1875 0.4626 0.6845 0.038 Uiso 1 1 calc R
H7C H 0.1631 0.4018 0.7462 0.038 Uiso 1 1 calc R
C5 C 0.45274(11) 0.31097(10) 0.74516(8) 0.0137(3) Uani 1 1 d .
C6 C 0.49092(11) 0.23205(10) 0.76402(8) 0.0144(3) Uani 1 1 d .
C10 C 0.46956(13) 0.08256(11) 0.80819(9) 0.0215(4) Uani 1 1 d .
H10A H 0.4189 0.0480 0.8276 0.032 Uiso 1 1 calc R
H10B H 0.5226 0.0871 0.8407 0.032 Uiso 1 1 calc R
H10C H 0.4929 0.0577 0.7659 0.032 Uiso 1 1 calc R
C11 C 0.45162(11) 0.33218(11) 0.46896(8) 0.0147(3) Uani 1 1 d .
C12 C 0.50049(11) 0.25787(10) 0.44588(8) 0.0144(3) Uani 1 1 d .
C13 C 0.45310(11) 0.17973(11) 0.44731(8) 0.0148(3) Uani 1 1 d .
C14 C 0.35441(11) 0.17708(11) 0.47266(8) 0.0146(3) Uani 1 1 d .
C15 C 0.30576(11) 0.25014(10) 0.49354(8) 0.0140(3) Uani 1 1 d .
C16 C 0.35383(11) 0.32967(10) 0.49223(8) 0.0135(3) Uani 1 1 d .
C17 C 0.29879(12) 0.40603(11) 0.51768(9) 0.0175(3) Uani 1 1 d .
H17 H 0.2624 0.3896 0.5594 0.021 Uiso 1 1 calc R
C18 C 0.36450(14) 0.47986(12) 0.53704(11) 0.0274(4) Uani 1 1 d .
H18A H 0.4143 0.4612 0.5687 0.041 Uiso 1 1 calc R
H18B H 0.3260 0.5229 0.5588 0.041 Uiso 1 1 calc R
H18C H 0.3946 0.5020 0.4959 0.041 Uiso 1 1 calc R
C19 C 0.22412(13) 0.43145(12) 0.46227(10) 0.0246(4) Uani 1 1 d .
H19A H 0.2579 0.4517 0.4219 0.037 Uiso 1 1 calc R
H19B H 0.1826 0.4750 0.4803 0.037 Uiso 1 1 calc R
H19C H 0.1850 0.3836 0.4500 0.037 Uiso 1 1 calc R
C20 C 0.50547(13) 0.10091(12) 0.42666(10) 0.0221(4) Uani 1 1 d .
H20A H 0.4959 0.0909 0.3780 0.033 Uiso 1 1 calc R
H20B H 0.4800 0.0544 0.4528 0.033 Uiso 1 1 calc R
H20C H 0.5741 0.1069 0.4360 0.033 Uiso 1 1 calc R
H123 H 0.3766(15) 0.2788(14) 0.6198(12) 0.032(6) Uiso 1 1 d .
H2 H 0.2871(14) 0.1468(13) 0.8186(10) 0.018(5) Uiso 1 1 d .
H9 H 0.5539(13) 0.2204(11) 0.7527(9) 0.008(4) Uiso 1 1 d .
H15 H 0.2403(14) 0.2454(12) 0.5137(10) 0.014(5) Uiso 1 1 d .
H12 H 0.5668(15) 0.2622(12) 0.4337(11) 0.021(5) Uiso 1 1 d .
H8 H 0.4919(13) 0.3480(12) 0.7214(9) 0.008(4) Uiso 1 1 d .
H14 H 0.3255(13) 0.1223(12) 0.4769(10) 0.016(5) Uiso 1 1 d .
H11 H 0.4862(14) 0.3834(13) 0.4716(10) 0.021(5) Uiso 1 1 d .
H3 H 0.2231(15) 0.2757(13) 0.7864(11) 0.024(5) Uiso 1 1 d .

loop_
_atom_site_aniso_label
_atom_site_aniso_U_11
_atom_site_aniso_U_22
_atom_site_aniso_U_33
_atom_site_aniso_U_23
_atom_site_aniso_U_13
_atom_site_aniso_U_12
Ru1 0.01111(5) 0.01197(6) 0.00786(6) -0.00049(4) 0.00011(4) -0.00055(4)
Ru2 0.01013(5) 0.01387(6) 0.00821(6) 0.00005(4) 0.00006(4) 0.00059(4)
Cl1 0.01587(16) 0.0232(2) 0.01441(18) -0.00172(15) -0.00130(14) -0.00654(14)
Cl3 0.02604(18) 0.01593(19) 0.01134(17) 0.00051(14) 0.00139(14) 0.00788(15)
Cl2 0.01218(15) 0.0435(3) 0.01295(18) -0.00119(17) -0.00077(13) -0.00542(16)
C1 0.0206(7) 0.0178(8) 0.0084(7) 0.0007(6) -0.0033(6) -0.0018(6)
C2 0.0194(7) 0.0194(8) 0.0095(7) 0.0000(6) 0.0019(6) -0.0047(6)
C3 0.0148(7) 0.0214(8) 0.0090(7) -0.0038(6) 0.0012(6) -0.0007(6)
C4 0.0142(6) 0.0160(8) 0.0088(7) -0.0035(6) 0.0003(5) -0.0006(6)
C7 0.0195(7) 0.0169(8) 0.0132(7) -0.0019(6) 0.0001(6) 0.0017(6)
C9 0.0405(11) 0.0205(9) 0.0256(10) -0.0085(8) -0.0042(8) 0.0055(8)
C8 0.0215(8) 0.0271(10) 0.0268(10) -0.0006(8) -0.0035(7) 0.0065(7)
C5 0.0132(6) 0.0163(8) 0.0117(7) -0.0028(6) -0.0005(6) -0.0034(6)
C6 0.0133(6) 0.0188(8) 0.0112(7) -0.0017(6) -0.0024(6) 0.0002(6)
C10 0.0276(8) 0.0193(9) 0.0176(8) 0.0017(7) -0.0047(7) 0.0020(7)
C11 0.0182(7) 0.0165(8) 0.0093(7) 0.0018(6) -0.0002(6) -0.0035(6)
C12 0.0134(6) 0.0220(8) 0.0077(7) 0.0006(6) 0.0004(5) -0.0004(6)
C13 0.0174(7) 0.0176(8) 0.0094(7) -0.0012(6) -0.0021(6) 0.0025(6)
C14 0.0162(7) 0.0144(8) 0.0131(7) -0.0005(6) -0.0032(6) -0.0030(6)
C15 0.0120(6) 0.0171(8) 0.0131(7) 0.0024(6) -0.0019(6) -0.0005(6)
C16 0.0167(7) 0.0157(8) 0.0080(7) 0.0007(6) -0.0016(5) 0.0019(6)
C17 0.0228(8) 0.0153(8) 0.0145(8) -0.0008(6) 0.0018(6) 0.0034(6)
C18 0.0370(10) 0.0179(9) 0.0274(10) -0.0081(7) 0.0007(8) 0.0014(8)
C19 0.0290(9) 0.0223(9) 0.0224(9) 0.0034(7) -0.0017(7) 0.0105(7)
C20 0.0249(8) 0.0221(9) 0.0195(8) -0.0039(7) -0.0009(7) 0.0067(7)

loop_
_atom_type_symbol
_atom_type_description
_atom_type_scat_dispersion_real
_atom_type_scat_dispersion_imag
_atom_type_scat_source
C C 0.0033 0.0016 'International Tables Vol C Tables 4.2.6.8 and 6.1.1.4'
H H 0.0000 0.0000 'International Tables Vol C Tables 4.2.6.8 and 6.1.1.4'
Cl Cl 0.1484 0.1585 'International Tables Vol C Tables 4.2.6.8 and 6.1.1.4'
Ru Ru -1.2594 0.8363 'International Tables Vol C Tables 4.2.6.8 and 6.1.1.4'

loop_
_geom_angle_atom_site_label_1
_geom_angle_atom_site_label_2
_geom_angle_atom_site_label_3
_geom_angle
C5 Ru1 C6 38.05(6)
C5 Ru1 C3 68.26(6)
C6 Ru1 C3 80.63(6)
C5 Ru1 C4 38.68(5)
C6 Ru1 C4 69.50(6)
C3 Ru1 C4 37.81(6)
C5 Ru1 C2 80.27(6)
C6 Ru1 C2 67.39(6)
C3 Ru1 C2 37.86(6)
C4 Ru1 C2 68.62(6)
C5 Ru1 C1 68.84(6)
C6 Ru1 C1 38.02(6)
C3 Ru1 C1 68.28(6)
C4 Ru1 C1 82.21(6)
C2 Ru1 C1 37.08(6)
C5 Ru1 Cl1 151.38(4)
C6 Ru1 Cl1 160.43(4)
C3 Ru1 Cl1 90.67(4)
C4 Ru1 Cl1 113.32(4)
C2 Ru1 Cl1 95.05(4)
C1 Ru1 Cl1 122.42(4)
C5 Ru1 Cl3 117.68(4)
C6 Ru1 Cl3 93.40(4)
C3 Ru1 Cl3 159.91(5)
C4 Ru1 Cl3 155.37(4)
C2 Ru1 Cl3 122.22(5)
C1 Ru1 Cl3 95.22(4)
Cl1 Ru1 Cl3 88.831(15)
C5 Ru1 Ru2 98.67(4)
C6 Ru1 Ru2 107.60(4)
C3 Ru1 Ru2 147.85(5)
C4 Ru1 Ru2 114.71(4)
C2 Ru1 Ru2 173.11(5)
C1 Ru1 Ru2 136.21(4)
Cl1 Ru1 Ru2 89.089(11)
Cl3 Ru1 Ru2 52.233(10)
C5 Ru1 H123 86.1(7)
C6 Ru1 H123 112.8(7)
C3 Ru1 H123 116.9(7)
C4 Ru1 H123 87.4(7)
C2 Ru1 H123 154.6(7)
C1 Ru1 H123 150.8(7)
Cl1 Ru1 H123 86.7(7)
Cl3 Ru1 H123 83.1(7)
Ru2 Ru1 H123 31.0(7)
C11 Ru2 C15 68.35(6)
C11 Ru2 C14 80.76(6)
C15 Ru2 C14 37.58(6)
C11 Ru2 C16 37.97(6)
C15 Ru2 C16 38.32(6)
C14 Ru2 C16 68.80(6)
C11 Ru2 C12 38.35(6)
C15 Ru2 C12 80.40(6)
C14 Ru2 C12 67.58(6)
C16 Ru2 C12 68.89(6)
C11 Ru2 C13 68.40(6)
C15 Ru2 C13 68.39(6)
C14 Ru2 C13 38.05(6)
C16 Ru2 C13 81.65(6)
C12 Ru2 C13 37.00(6)
C11 Ru2 Cl3 164.99(5)
C15 Ru2 Cl3 114.32(4)
C14 Ru2 Cl3 93.02(5)
C16 Ru2 Cl3 150.61(4)
C12 Ru2 Cl3 126.65(4)
C13 Ru2 Cl3 98.33(4)
C11 Ru2 Cl2 90.52(4)
C15 Ru2 Cl2 154.97(5)
C14 Ru2 Cl2 155.36(4)
C16 Ru2 Cl2 116.70(4)
C12 Ru2 Cl2 91.34(4)
C13 Ru2 Cl2 117.35(4)
Cl3 Ru2 Cl2 89.614(16)
C11 Ru2 Ru1 142.71(4)
C15 Ru2 Ru1 101.16(4)
C14 Ru2 Ru1 113.36(4)
C16 Ru2 Ru1 112.65(4)
C12 Ru2 Ru1 178.36(4)
C13 Ru2 Ru1 143.12(4)
Cl3 Ru2 Ru1 52.279(10)
Cl2 Ru2 Ru1 87.436(11)
C11 Ru2 H123 111.1(7)
C15 Ru2 H123 85.6(7)
C14 Ru2 H123 114.7(7)
C16 Ru2 H123 83.3(7)
C12 Ru2 H123 149.4(7)
C13 Ru2 H123 152.5(7)
Cl3 Ru2 H123 84.0(7)
Cl2 Ru2 H123 90.0(7)
Ru1 Ru2 H123 31.8(7)
Ru2 Cl3 Ru1 75.488(12)
C2 C1 C6 117.80(15)
C2 C1 C10 121.72(15)
C6 C1 C10 120.35(15)
C2 C1 Ru1 71.15(9)
C6 C1 Ru1 69.18(9)
C10 C1 Ru1 127.59(12)
C1 C2 C3 121.10(15)
C1 C2 Ru1 71.77(9)
C3 C2 Ru1 69.70(9)
C1 C2 H2 119.9(12)
C3 C2 H2 118.7(12)
Ru1 C2 H2 127.2(12)
C4 C3 C2 121.62(14)
C4 C3 Ru1 71.21(9)
C2 C3 Ru1 72.44(9)
C4 C3 H3 119.9(13)
C2 C3 H3 118.4(13)
Ru1 C3 H3 126.6(13)
C3 C4 C5 117.21(15)
C3 C4 C7 122.60(14)
C5 C4 C7 120.15(14)
C3 C4 Ru1 70.98(9)
C5 C4 Ru1 69.72(9)
C7 C4 Ru1 128.38(11)
C4 C7 C9 109.43(14)
C4 C7 C8 113.72(14)
C9 C7 C8 109.88(15)
C4 C7 H5 107.9
C9 C7 H5 107.9
C8 C7 H5 107.9
C7 C9 H6A 109.5
C7 C9 H6B 109.5
H6A C9 H6B 109.5
C7 C9 H6C 109.5
H6A C9 H6C 109.5
H6B C9 H6C 109.5
C7 C8 H7A 109.5
C7 C8 H7B 109.5
H7A C8 H7B 109.5
C7 C8 H7C 109.5
H7A C8 H7C 109.5
H7B C8 H7C 109.5
C6 C5 C4 121.27(14)
C6 C5 Ru1 71.67(9)
C4 C5 Ru1 71.59(9)
C6 C5 H8 119.0(11)
C4 C5 H8 119.1(11)
Ru1 C5 H8 122.5(11)
C5 C6 C1 120.96(14)
C5 C6 Ru1 70.28(9)
C1 C6 Ru1 72.80(9)
C5 C6 H9 118.2(11)
C1 C6 H9 120.5(11)
Ru1 C6 H9 123.8(11)
C1 C10 H10A 109.5
C1 C10 H10B 109.5
H10A C10 H10B 109.5
C1 C10 H10C 109.5
H10A C10 H10C 109.5
H10B C10 H10C 109.5
C16 C11 C12 121.20(15)
C16 C11 Ru2 71.88(9)
C12 C11 Ru2 72.34(9)
C16 C11 H11 118.8(12)
C12 C11 H11 119.8(12)
Ru2 C11 H11 125.2(12)
C13 C12 C11 120.81(14)
C13 C12 Ru2 72.65(9)
C11 C12 Ru2 69.32(9)
C13 C12 H12 121.0(12)
C11 C12 H12 117.9(12)
Ru2 C12 H12 126.3(13)
C12 C13 C14 117.81(14)
C12 C13 C20 121.13(15)
C14 C13 C20 120.97(15)
C12 C13 Ru2 70.35(9)
C14 C13 Ru2 69.05(9)
C20 C13 Ru2 129.47(11)
C15 C14 C13 121.33(15)
C15 C14 Ru2 71.04(9)
C13 C14 Ru2 72.91(9)
C15 C14 H14 122.3(11)
C13 C14 H14 116.3(11)
Ru2 C14 H14 126.0(12)
C14 C15 C16 120.94(14)
C14 C15 Ru2 71.39(9)
C16 C15 Ru2 71.16(8)
C14 C15 H15 119.0(11)
C16 C15 H15 119.8(11)
Ru2 C15 H15 125.2(11)
C11 C16 C15 117.85(15)
C11 C16 C17 123.50(15)
C15 C16 C17 118.62(14)
C11 C16 Ru2 70.15(9)
C15 C16 Ru2 70.52(9)
C17 C16 Ru2 129.08(11)
C16 C17 C18 113.96(14)
C16 C17 C19 108.58(14)
C18 C17 C19 111.04(15)
C16 C17 H17 107.7
C18 C17 H17 107.7
C19 C17 H17 107.7
C17 C18 H18A 109.5
C17 C18 H18B 109.5
H18A C18 H18B 109.5
C17 C18 H18C 109.5
H18A C18 H18C 109.5
H18B C18 H18C 109.5
C17 C19 H19A 109.5
C17 C19 H19B 109.5
H19A C19 H19B 109.5
C17 C19 H19C 109.5
H19A C19 H19C 109.5
H19B C19 H19C 109.5
C13 C20 H20A 109.5
C13 C20 H20B 109.5
H20A C20 H20B 109.5
C13 C20 H20C 109.5
H20A C20 H20C 109.5
H20B C20 H20C 109.5

loop_
_geom_bond_atom_site_label_1
_geom_bond_atom_site_label_2
_geom_bond_distance
Ru1 C5 2.1505(15)
Ru1 C6 2.1686(15)
Ru1 C3 2.1723(16)
Ru1 C4 2.1753(15)
Ru1 C2 2.2083(16)
Ru1 C1 2.2163(16)
Ru1 Cl1 2.4052(4)
Ru1 Cl3 2.4102(4)
Ru1 Ru2 2.9498(2)
Ru1 H123 1.75(2)
Ru2 C11 2.1553(16)
Ru2 C15 2.1693(15)
Ru2 C14 2.1738(16)
Ru2 C16 2.1778(15)
Ru2 C12 2.1952(15)
Ru2 C13 2.2249(16)
Ru2 Cl3 2.4087(4)
Ru2 Cl2 2.4130(4)
Ru2 H123 1.71(2)
C1 C2 1.407(2)
C1 C6 1.429(2)
C1 C10 1.503(2)
C2 C3 1.422(2)
C2 H2 0.93(2)
C3 C4 1.409(2)
C3 H3 0.94(2)
C4 C5 1.433(2)
C4 C7 1.512(2)
C7 C9 1.526(2)
C7 C8 1.526(2)
C7 H5 0.9800
C9 H6A 0.9600
C9 H6B 0.9600
C9 H6C 0.9600
C8 H7A 0.9600
C8 H7B 0.9600
C8 H7C 0.9600
C5 C6 1.408(2)
C5 H8 0.919(18)
C6 H9 0.907(17)
C10 H10A 0.9600
C10 H10B 0.9600
C10 H10C 0.9600
C11 C16 1.410(2)
C11 C12 1.429(2)
C11 H11 0.94(2)
C12 C13 1.403(2)
C12 H12 0.94(2)
C13 C14 1.435(2)
C13 C20 1.498(2)
C14 C15 1.399(2)
C14 H14 0.961(19)
C15 C16 1.427(2)
C15 H15 0.977(19)
C16 C17 1.511(2)
C17 C18 1.525(2)
C17 C19 1.530(2)
C17 H17 0.9800
C18 H18A 0.9600
C18 H18B 0.9600
C18 H18C 0.9600
C19 H19A 0.9600
C19 H19B 0.9600
C19 H19C 0.9600
C20 H20A 0.9600
C20 H20B 0.9600
C20 H20C 0.9600

loop_
_geom_torsion_atom_site_label_1
_geom_torsion_atom_site_label_2
_geom_torsion_atom_site_label_3
_geom_torsion_atom_site_label_4
_geom_torsion
C5 Ru1 Ru2 C11 -60.54(8)
C6 Ru1 Ru2 C11 -98.61(8)
C3 Ru1 Ru2 C11 1.98(11)
C4 Ru1 Ru2 C11 -23.58(8)
C2 Ru1 Ru2 C11 -141.2(4)
C1 Ru1 Ru2 C11 -128.91(9)
Cl1 Ru1 Ru2 C11 91.79(7)
Cl3 Ru1 Ru2 C11 -178.99(7)
C5 Ru1 Ru2 C15 -129.34(6)
C6 Ru1 Ru2 C15 -167.41(6)
C3 Ru1 Ru2 C15 -66.82(9)
C4 Ru1 Ru2 C15 -92.39(6)
C2 Ru1 Ru2 C15 150.0(4)
C1 Ru1 Ru2 C15 162.29(8)
Cl1 Ru1 Ru2 C15 22.98(5)
Cl3 Ru1 Ru2 C15 112.21(5)
C5 Ru1 Ru2 C14 -166.71(6)
C6 Ru1 Ru2 C14 155.22(7)
C3 Ru1 Ru2 C14 -104.19(9)
C4 Ru1 Ru2 C14 -129.75(6)
C2 Ru1 Ru2 C14 112.7(4)
C1 Ru1 Ru2 C14 124.92(8)
Cl1 Ru1 Ru2 C14 -14.39(5)
Cl3 Ru1 Ru2 C14 74.84(5)
C5 Ru1 Ru2 C16 -90.99(6)
C6 Ru1 Ru2 C16 -129.06(6)
C3 Ru1 Ru2 C16 -28.47(9)
C4 Ru1 Ru2 C16 -54.04(6)
C2 Ru1 Ru2 C16 -171.6(4)
C1 Ru1 Ru2 C16 -159.36(8)
Cl1 Ru1 Ru2 C16 61.33(5)
Cl3 Ru1 Ru2 C16 150.56(5)
C5 Ru1 Ru2 C12 68.8(15)
C6 Ru1 Ru2 C12 30.8(15)
C3 Ru1 Ru2 C12 131.3(15)
C4 Ru1 Ru2 C12 105.8(15)
C2 Ru1 Ru2 C12 -11.8(16)
C1 Ru1 Ru2 C12 0.5(16)
Cl1 Ru1 Ru2 C12 -138.8(15)
Cl3 Ru1 Ru2 C12 -49.6(15)
C5 Ru1 Ru2 C13 161.91(8)
C6 Ru1 Ru2 C13 123.84(8)
C3 Ru1 Ru2 C13 -135.57(10)
C4 Ru1 Ru2 C13 -161.14(8)
C2 Ru1 Ru2 C13 81.3(4)
C1 Ru1 Ru2 C13 93.54(9)
Cl1 Ru1 Ru2 C13 -45.77(7)
Cl3 Ru1 Ru2 C13 43.46(7)
C5 Ru1 Ru2 Cl3 118.45(4)
C6 Ru1 Ru2 Cl3 80.38(5)
C3 Ru1 Ru2 Cl3 -179.03(8)
C4 Ru1 Ru2 Cl3 155.40(5)
C2 Ru1 Ru2 Cl3 37.8(4)
C1 Ru1 Ru2 Cl3 50.08(6)
Cl1 Ru1 Ru2 Cl3 -89.227(17)
C5 Ru1 Ru2 Cl2 26.95(4)
C6 Ru1 Ru2 Cl2 -11.11(5)
C3 Ru1 Ru2 Cl2 89.47(8)
C4 Ru1 Ru2 Cl2 63.91(4)
C2 Ru1 Ru2 Cl2 -53.7(4)
C1 Ru1 Ru2 Cl2 -41.42(6)
Cl1 Ru1 Ru2 Cl2 179.277(16)
Cl3 Ru1 Ru2 Cl2 -91.496(18)
C11 Ru2 Cl3 Ru1 177.63(17)
C15 Ru2 Cl3 Ru1 -85.35(5)
C14 Ru2 Cl3 Ru1 -117.46(4)
C16 Ru2 Cl3 Ru1 -67.58(9)
C12 Ru2 Cl3 Ru1 178.44(5)
C13 Ru2 Cl3 Ru1 -155.34(4)
Cl2 Ru2 Cl3 Ru1 87.056(14)
C5 Ru1 Cl3 Ru2 -78.98(5)
C6 Ru1 Cl3 Ru2 -109.70(4)
C3 Ru1 Cl3 Ru2 178.50(12)
C4 Ru1 Cl3 Ru2 -65.12(10)
C2 Ru1 Cl3 Ru2 -175.01(5)
C1 Ru1 Cl3 Ru2 -147.80(4)
Cl1 Ru1 Cl3 Ru2 89.753(13)
C5 Ru1 C1 C2 102.22(11)
C6 Ru1 C1 C2 131.08(14)
C3 Ru1 C1 C2 28.08(10)
C4 Ru1 C1 C2 64.58(10)
Cl1 Ru1 C1 C2 -48.15(11)
Cl3 Ru1 C1 C2 -140.08(9)
Ru2 Ru1 C1 C2 -177.58(8)
C5 Ru1 C1 C6 -28.86(9)
C3 Ru1 C1 C6 -103.00(10)
C4 Ru1 C1 C6 -66.50(10)
C2 Ru1 C1 C6 -131.08(14)
Cl1 Ru1 C1 C6 -179.23(8)
Cl3 Ru1 C1 C6 88.84(9)
Ru2 Ru1 C1 C6 51.34(12)
C5 Ru1 C1 C10 -141.78(16)
C6 Ru1 C1 C10 -112.92(18)
C3 Ru1 C1 C10 144.07(16)
C4 Ru1 C1 C10 -179.42(15)
C2 Ru1 C1 C10 116.00(18)
Cl1 Ru1 C1 C10 67.85(15)
Cl3 Ru1 C1 C10 -24.09(15)
Ru2 Ru1 C1 C10 -61.59(17)
C6 C1 C2 C3 1.5(2)
C10 C1 C2 C3 -174.43(15)
Ru1 C1 C2 C3 -51.29(14)
C6 C1 C2 Ru1 52.80(13)
C10 C1 C2 Ru1 -123.14(15)
C5 Ru1 C2 C1 -67.63(10)
C6 Ru1 C2 C1 -30.20(10)
C3 Ru1 C2 C1 -134.57(14)
C4 Ru1 C2 C1 -106.06(10)
Cl1 Ru1 C2 C1 140.86(9)
Cl3 Ru1 C2 C1 49.05(11)
Ru2 Ru1 C2 C1 14.1(4)
C5 Ru1 C2 C3 66.94(10)
C6 Ru1 C2 C3 104.38(10)
C4 Ru1 C2 C3 28.52(9)
C1 Ru1 C2 C3 134.57(14)
Cl1 Ru1 C2 C3 -84.57(9)
Cl3 Ru1 C2 C3 -176.37(8)
Ru2 Ru1 C2 C3 148.7(3)
C1 C2 C3 C4 -1.5(2)
Ru1 C2 C3 C4 -53.73(14)
C1 C2 C3 Ru1 52.21(14)
C5 Ru1 C3 C4 31.02(9)
C6 Ru1 C3 C4 68.51(10)
C2 Ru1 C3 C4 133.52(14)
C1 Ru1 C3 C4 105.98(10)
Cl1 Ru1 C3 C4 -129.10(9)
Cl3 Ru1 C3 C4 142.48(11)
Ru2 Ru1 C3 C4 -39.75(13)
C5 Ru1 C3 C2 -102.50(10)
C6 Ru1 C3 C2 -65.01(10)
C4 Ru1 C3 C2 -133.52(14)
C1 Ru1 C3 C2 -27.54(9)
Cl1 Ru1 C3 C2 97.38(9)
Cl3 Ru1 C3 C2 8.96(19)
Ru2 Ru1 C3 C2 -173.27(7)
C2 C3 C4 C5 0.4(2)
Ru1 C3 C4 C5 -53.88(12)
C2 C3 C4 C7 178.27(15)
Ru1 C3 C4 C7 123.99(15)
C2 C3 C4 Ru1 54.28(14)
C5 Ru1 C4 C3 -130.02(14)
C6 Ru1 C4 C3 -101.44(10)
C2 Ru1 C4 C3 -28.55(9)
C1 Ru1 C4 C3 -64.34(10)
Cl1 Ru1 C4 C3 57.67(10)
Cl3 Ru1 C4 C3 -149.86(9)
Ru2 Ru1 C4 C3 158.00(8)
C6 Ru1 C4 C5 28.58(9)
C3 Ru1 C4 C5 130.02(14)
C2 Ru1 C4 C5 101.46(10)
C1 Ru1 C4 C5 65.67(10)
Cl1 Ru1 C4 C5 -172.31(8)
Cl3 Ru1 C4 C5 -19.85(16)
Ru2 Ru1 C4 C5 -71.98(9)
C5 Ru1 C4 C7 112.99(17)
C6 Ru1 C4 C7 141.57(15)
C3 Ru1 C4 C7 -116.99(17)
C2 Ru1 C4 C7 -145.55(15)
C1 Ru1 C4 C7 178.66(14)
Cl1 Ru1 C4 C7 -59.32(14)
Cl3 Ru1 C4 C7 93.14(16)
Ru2 Ru1 C4 C7 41.01(14)
C3 C4 C7 C9 94.98(19)
C5 C4 C7 C9 -87.21(18)
Ru1 C4 C7 C9 -174.27(12)
C3 C4 C7 C8 -28.3(2)
C5 C4 C7 C8 149.50(15)
Ru1 C4 C7 C8 62.43(19)
C3 C4 C5 C6 0.7(2)
C7 C4 C5 C6 -177.27(14)
Ru1 C4 C5 C6 -53.85(14)
C3 C4 C5 Ru1 54.50(13)
C7 C4 C5 Ru1 -123.42(14)
C3 Ru1 C5 C6 103.00(10)
C4 Ru1 C5 C6 133.36(14)
C2 Ru1 C5 C6 65.56(10)
C1 Ru1 C5 C6 28.84(9)
Cl1 Ru1 C5 C6 148.23(8)
Cl3 Ru1 C5 C6 -55.83(10)
Ru2 Ru1 C5 C6 -107.54(9)
C6 Ru1 C5 C4 -133.36(14)
C3 Ru1 C5 C4 -30.36(9)
C2 Ru1 C5 C4 -67.80(10)
C1 Ru1 C5 C4 -104.52(10)
Cl1 Ru1 C5 C4 14.87(15)
Cl3 Ru1 C5 C4 170.81(8)
Ru2 Ru1 C5 C4 119.09(9)
C4 C5 C6 C1 -0.6(2)
Ru1 C5 C6 C1 -54.45(14)
C4 C5 C6 Ru1 53.81(13)
C2 C1 C6 C5 -0.5(2)
C10 C1 C6 C5 175.54(15)
Ru1 C1 C6 C5 53.30(13)
C2 C1 C6 Ru1 -53.75(13)
C10 C1 C6 Ru1 122.25(15)
C3 Ru1 C6 C5 -66.54(10)
C4 Ru1 C6 C5 -29.02(9)
C2 Ru1 C6 C5 -103.59(10)
C1 Ru1 C6 C5 -133.09(14)
Cl1 Ru1 C6 C5 -131.14(12)
Cl3 Ru1 C6 C5 132.78(9)
Ru2 Ru1 C6 C5 81.45(9)
C5 Ru1 C6 C1 133.09(14)
C3 Ru1 C6 C1 66.55(10)
C4 Ru1 C6 C1 104.07(10)
C2 Ru1 C6 C1 29.49(9)
Cl1 Ru1 C6 C1 1.95(19)
Cl3 Ru1 C6 C1 -94.13(9)
Ru2 Ru1 C6 C1 -145.47(8)
C15 Ru2 C11 C16 30.29(9)
C14 Ru2 C11 C16 67.22(10)
C12 Ru2 C11 C16 132.56(14)
C13 Ru2 C11 C16 104.68(10)
Cl3 Ru2 C11 C16 133.61(15)
Cl2 Ru2 C11 C16 -135.94(9)
Ru1 Ru2 C11 C16 -49.49(12)
C15 Ru2 C11 C12 -102.27(10)
C14 Ru2 C11 C12 -65.34(9)
C16 Ru2 C11 C12 -132.56(14)
C13 Ru2 C11 C12 -27.87(9)
Cl3 Ru2 C11 C12 1.1(2)
Cl2 Ru2 C11 C12 91.50(9)
Ru1 Ru2 C11 C12 177.95(7)
C16 C11 C12 C13 -1.5(2)
Ru2 C11 C12 C13 53.39(13)
C16 C11 C12 Ru2 -54.93(13)
C11 Ru2 C12 C13 -133.76(14)
C15 Ru2 C12 C13 -66.66(10)
C14 Ru2 C12 C13 -29.77(9)
C16 Ru2 C12 C13 -104.69(10)
Cl3 Ru2 C12 C13 46.58(10)
Cl2 Ru2 C12 C13 137.10(9)
Ru1 Ru2 C12 C13 95.3(15)
C15 Ru2 C12 C11 67.09(10)
C14 Ru2 C12 C11 103.98(10)
C16 Ru2 C12 C11 29.06(9)
C13 Ru2 C12 C11 133.76(14)
Cl3 Ru2 C12 C11 -179.66(7)
Cl2 Ru2 C12 C11 -89.14(9)
Ru1 Ru2 C12 C11 -131.0(15)
C11 C12 C13 C14 0.0(2)
Ru2 C12 C13 C14 51.85(13)
C11 C12 C13 C20 -176.83(15)
Ru2 C12 C13 C20 -124.95(15)
C11 C12 C13 Ru2 -51.89(13)
C11 Ru2 C13 C12 28.81(9)
C15 Ru2 C13 C12 103.15(10)
C14 Ru2 C13 C12 131.86(14)
C16 Ru2 C13 C12 65.79(9)
Cl3 Ru2 C13 C12 -143.91(8)
Cl2 Ru2 C13 C12 -50.01(10)
Ru1 Ru2 C13 C12 -177.27(7)
C11 Ru2 C13 C14 -103.05(10)
C15 Ru2 C13 C14 -28.71(9)
C16 Ru2 C13 C14 -66.07(10)
C12 Ru2 C13 C14 -131.86(14)
Cl3 Ru2 C13 C14 84.22(9)
Cl2 Ru2 C13 C14 178.12(8)
Ru1 Ru2 C13 C14 50.86(12)
C11 Ru2 C13 C20 143.47(16)
C15 Ru2 C13 C20 -142.19(16)
C14 Ru2 C13 C20 -113.48(19)
C16 Ru2 C13 C20 -179.55(16)
C12 Ru2 C13 C20 114.65(18)
Cl3 Ru2 C13 C20 -29.26(15)
Cl2 Ru2 C13 C20 64.64(16)
Ru1 Ru2 C13 C20 -62.62(17)
C12 C13 C14 C15 1.7(2)
C20 C13 C14 C15 178.51(15)
Ru2 C13 C14 C15 54.18(14)
C12 C13 C14 Ru2 -52.47(13)
C20 C13 C14 Ru2 124.33(15)
C11 Ru2 C14 C15 -66.33(10)
C16 Ru2 C14 C15 -28.85(9)
C12 Ru2 C14 C15 -103.91(10)
C13 Ru2 C14 C15 -132.92(14)
Cl3 Ru2 C14 C15 127.42(9)
Cl2 Ru2 C14 C15 -136.91(10)
Ru1 Ru2 C14 C15 77.55(9)
C11 Ru2 C14 C13 66.59(10)
C15 Ru2 C14 C13 132.92(14)
C16 Ru2 C14 C13 104.07(10)
C12 Ru2 C14 C13 29.00(9)
Cl3 Ru2 C14 C13 -99.67(9)
Cl2 Ru2 C14 C13 -4.00(17)
Ru1 Ru2 C14 C13 -149.53(8)
C13 C14 C15 C16 -1.8(2)
Ru2 C14 C15 C16 53.19(13)
C13 C14 C15 Ru2 -55.04(14)
C11 Ru2 C15 C14 103.45(11)
C16 Ru2 C15 C14 133.48(14)
C12 Ru2 C15 C14 65.51(10)
C13 Ru2 C15 C14 29.04(9)
Cl3 Ru2 C15 C14 -60.50(10)
Cl2 Ru2 C15 C14 137.69(10)
Ru1 Ru2 C15 C14 -113.97(9)
C11 Ru2 C15 C16 -30.03(9)
C14 Ru2 C15 C16 -133.48(14)
C12 Ru2 C15 C16 -67.97(9)
C13 Ru2 C15 C16 -104.44(10)
Cl3 Ru2 C15 C16 166.02(8)
Cl2 Ru2 C15 C16 4.21(16)
Ru1 Ru2 C15 C16 112.55(8)
C12 C11 C16 C15 1.4(2)
Ru2 C11 C16 C15 -53.72(12)
C12 C11 C16 C17 179.53(14)
Ru2 C11 C16 C17 124.39(15)
C12 C11 C16 Ru2 55.14(13)
C14 C15 C16 C11 0.3(2)
Ru2 C15 C16 C11 53.55(13)
C14 C15 C16 C17 -177.96(14)
Ru2 C15 C16 C17 -124.66(14)
C14 C15 C16 Ru2 -53.29(13)
C15 Ru2 C16 C11 -130.88(14)
C14 Ru2 C16 C11 -102.55(10)
C12 Ru2 C16 C11 -29.33(9)
C13 Ru2 C16 C11 -65.37(10)
Cl3 Ru2 C16 C11 -157.54(8)
Cl2 Ru2 C16 C11 51.11(10)
Ru1 Ru2 C16 C11 150.06(8)
C11 Ru2 C16 C15 130.88(14)
C14 Ru2 C16 C15 28.33(9)
C12 Ru2 C16 C15 101.55(10)
C13 Ru2 C16 C15 65.51(9)
Cl3 Ru2 C16 C15 -26.65(14)
Cl2 Ru2 C16 C15 -178.01(8)
Ru1 Ru2 C16 C15 -79.06(9)
C11 Ru2 C16 C17 -117.56(18)
C15 Ru2 C16 C17 111.55(17)
C14 Ru2 C16 C17 139.89(15)
C12 Ru2 C16 C17 -146.90(15)
C13 Ru2 C16 C17 177.06(15)
Cl3 Ru2 C16 C17 84.90(16)
Cl2 Ru2 C16 C17 -66.45(15)
Ru1 Ru2 C16 C17 32.50(15)
C11 C16 C17 C18 -17.6(2)
C15 C16 C17 C18 160.48(15)
Ru2 C16 C17 C18 73.12(19)
C11 C16 C17 C19 106.70(18)
C15 C16 C17 C19 -75.20(18)
Ru2 C16 C17 C19 -162.56(12)
